data_7125964
loop_
_publ_author_name
'Wang, Wenqing'
'Tan, Gengwen'
'Feng, Rui'
'Fang, Yong'
'Chen, Chao'
'Ruan, Huapeng'
'Zhao, Yue'
'Wang, Xinping'

_publ_section_title
;
 Stable, yet &quot;naked&quot;, azo radical anion ArNNAr<sup>-</sup> and
 dianion ArNNAr<sup>2-</sup> (Ar =
 4-CN-2,6-<sup>i</sup>Pr<sub>2</sub>-C<sub>6</sub>H<sub>2</sub>) with
 selective CO<sub>2</sub> activation.
;
_journal_issue 22
_journal_name_full 'Chemical communications (Cambridge, England)'
_journal_page_first 3285
_journal_page_last 3288
_journal_paper_doi 10.1039/c9cc07382e
_journal_volume 56
_journal_year 2020
_chemical_formula_sum 'C64 H104 K2 N4 O19'
_chemical_formula_weight 1311.71
_space_group_crystal_system monoclinic
_space_group_IT_number 14
_space_group_name_Hall '-P 2yn'
_space_group_name_H-M_alt 'P 1 21/n 1'
_atom_sites_solution_hydrogens mixed
_audit_creation_method SHELXL-2018/3
_audit_update_record
;
2019-11-08 deposited with the CCDC.	2020-02-10 downloaded from the CCDC.
;
_cell_angle_alpha 90
_cell_angle_beta 101.922(3)
_cell_angle_gamma 90
_cell_formula_units_Z 4
_cell_length_a 12.9960(6)
_cell_length_b 26.8623(14)
_cell_length_c 22.3220(11)
_cell_measurement_reflns_used 5667
_cell_measurement_temperature 153(2)
_cell_measurement_theta_max 42.01
_cell_measurement_theta_min 2.27
_cell_volume 7624.6(7)
_computing_cell_refinement 'Bruker SAINT'
_computing_data_collection 'Bruker APEX2'
_computing_data_reduction 'Bruker SAINT'
_computing_molecular_graphics 'Bruker SHELXTL'
_computing_publication_material 'Bruker SHELXTL'
_computing_structure_refinement 'SHELXL-2018/3 (Sheldrick, 2018)'
_computing_structure_solution 'SHELXT 2014/4 (Sheldrick, 2014)'
_diffrn_ambient_temperature 153(2)
_diffrn_measured_fraction_theta_full 0.999
_diffrn_measured_fraction_theta_max 0.994
_diffrn_measurement_device_type 'Bruker D8 VENTURE PHOTONII'
_diffrn_measurement_method '\f and \w scans'
_diffrn_radiation_type GaK\a
_diffrn_radiation_wavelength 1.34139
_diffrn_reflns_av_R_equivalents 0.0773
_diffrn_reflns_av_unetI/netI 0.0337
_diffrn_reflns_Laue_measured_fraction_full 0.999
_diffrn_reflns_Laue_measured_fraction_max 0.994
_diffrn_reflns_limit_h_max 15
_diffrn_reflns_limit_h_min -15
_diffrn_reflns_limit_k_max 32
_diffrn_reflns_limit_k_min -32
_diffrn_reflns_limit_l_max 26
_diffrn_reflns_limit_l_min -26
_diffrn_reflns_number 145339
_diffrn_reflns_point_group_measured_fraction_full 0.999
_diffrn_reflns_point_group_measured_fraction_max 0.994
_diffrn_reflns_theta_full 53.594
_diffrn_reflns_theta_max 53.958
_diffrn_reflns_theta_min 2.268
_exptl_absorpt_coefficient_mu 1.077
_exptl_absorpt_correction_T_max 0.3667
_exptl_absorpt_correction_T_min 0.2745
_exptl_absorpt_correction_type multi-scan
_exptl_absorpt_process_details
;
 SADABS 2016/2: Krause, L., Herbst-Irmer, R., Sheldrick G.M. & Stalke D.,
 J. Appl. Cryst. 48 (2015) 3-10
;
_exptl_crystal_colour white
_exptl_crystal_density_diffrn 1.143
_exptl_crystal_description block
_exptl_crystal_F_000 2824
_exptl_crystal_size_max 0.190
_exptl_crystal_size_mid 0.170
_exptl_crystal_size_min 0.120
_refine_diff_density_max 1.229
_refine_diff_density_min -0.679
_refine_diff_density_rms 0.060
_refine_ls_extinction_method none
_refine_ls_goodness_of_fit_ref 1.094
_refine_ls_hydrogen_treatment constr
_refine_ls_matrix_type full
_refine_ls_number_parameters 967
_refine_ls_number_reflns 13894
_refine_ls_number_restraints 1482
_refine_ls_restrained_S_all 1.080
_refine_ls_R_factor_all 0.0956
_refine_ls_R_factor_gt 0.0725
_refine_ls_shift/su_max 0.002
_refine_ls_shift/su_mean 0.000
_refine_ls_structure_factor_coef Fsqd
_refine_ls_weighting_details 'w=1/[\s^2^(Fo^2^)+15.0000P] where P=(Fo^2^+2Fc^2^)/3'
_refine_ls_weighting_scheme calc
_refine_ls_wR_factor_gt 0.1474
_refine_ls_wR_factor_ref 0.1570
_reflns_Friedel_coverage 0.000
_reflns_number_gt 10150
_reflns_number_total 13894
_reflns_threshold_expression 'I > 2\s(I)'
_cod_data_source_file c9cc07382e2.cif
_cod_data_source_block 3_sq
_cod_depositor_comments 'Adding full bibliography for 7125960--7125964.cif.'
_cod_original_sg_symbol_H-M 'P 21/n'
_cod_database_code 7125964
_shelx_shelxl_version_number 2018/3
_shelx_space_group_comment
;
The symmetry employed for this shelxl refinement is uniquely defined
by the following loop, which should always be used as a source of
symmetry information in preference to the above space-group names.
They are only intended as comments.
;
_shelx_estimated_absorpt_t_min 0.822
_shelx_estimated_absorpt_t_max 0.882

loop_
_space_group_symop_operation_xyz
'x, y, z'
'-x+1/2, y+1/2, -z+1/2'
'-x, -y, -z'
'x-1/2, -y-1/2, z-1/2'

loop_
_atom_site_label
_atom_site_type_symbol
_atom_site_fract_x
_atom_site_fract_y
_atom_site_fract_z
_atom_site_U_iso_or_equiv
_atom_site_adp_type
_atom_site_occupancy
_atom_site_site_symmetry_order
_atom_site_calc_flag
_atom_site_refinement_flags_posn
_atom_site_refinement_flags_adp
_atom_site_refinement_flags_occupancy
_atom_site_disorder_assembly
_atom_site_disorder_group
K1 K 0.08185(6) 0.41454(3) 0.82264(3) 0.04259(18) Uani 1 1 d . . . . .
K2 K 0.35536(8) 0.25863(3) 0.49358(4) 0.0626(3) Uani 1 1 d . . . . .
O1 O 0.27270(18) 0.43115(8) 0.80573(10) 0.0417(5) Uani 1 1 d . . . . .
O4 O 0.08486(17) 0.50191(8) 0.76989(10) 0.0398(5) Uani 1 1 d . . . . .
O3 O 0.15260(19) 0.57120(8) 0.82026(11) 0.0473(6) Uani 1 1 d . . . . .
O2 O 0.2869(2) 0.40739(8) 0.71107(11) 0.0509(6) Uani 1 1 d . . . . .
O10 O 0.0968(2) 0.31376(9) 0.77352(11) 0.0552(7) Uani 1 1 d . . . . .
O6 O 0.1866(2) 0.42898(10) 0.94015(11) 0.0581(7) Uani 1 1 d . . . . .
O7 O -0.0149(2) 0.47256(10) 0.90845(11) 0.0573(7) Uani 1 1 d . . . . .
N1 N 0.2708(2) 0.48879(9) 0.72940(11) 0.0349(6) Uani 1 1 d . . . . .
O9 O -0.0502(2) 0.38470(9) 0.71727(12) 0.0558(7) Uani 1 1 d . . . . .
N2 N 0.2501(2) 0.52952(9) 0.76453(11) 0.0344(6) Uani 1 1 d . . . . .
O5 O 0.1954(2) 0.32918(10) 0.90235(12) 0.0603(7) Uani 1 1 d . . . . .
O8 O -0.1551(2) 0.43714(11) 0.79774(13) 0.0662(7) Uani 1 1 d . . . . .
C13 C 0.3184(3) 0.61221(12) 0.74682(15) 0.0390(7) Uani 1 1 d . . . . .
C8 C 0.3297(3) 0.56738(11) 0.78145(14) 0.0367(7) Uani 1 1 d . . . . .
C6 C 0.3842(3) 0.50151(12) 0.65607(15) 0.0395(8) Uani 1 1 d . . . . .
C27 C 0.1545(3) 0.53426(12) 0.78633(14) 0.0366(7) Uani 1 1 d . . . . .
C9 C 0.4136(3) 0.56116(12) 0.83171(15) 0.0422(8) Uani 1 1 d . . . . .
C28 C 0.2776(3) 0.43874(12) 0.75117(15) 0.0378(7) Uani 1 1 d . . . . .
C4 C 0.3086(3) 0.51830(13) 0.54963(15) 0.0448(8) Uani 1 1 d . . . . .
C2 C 0.1925(3) 0.50315(12) 0.61979(14) 0.0403(8) Uani 1 1 d . . . . .
C5 C 0.3956(3) 0.51153(12) 0.59631(16) 0.0455(8) Uani 1 1 d . . . . .
H5 H 0.464094 0.513705 0.587681 0.055 Uiso 1 1 calc R U . . .
C1 C 0.2815(3) 0.49834(11) 0.66722(14) 0.0361(7) Uani 1 1 d . . . . .
C3 C 0.2078(3) 0.51404(13) 0.56105(15) 0.0451(8) Uani 1 1 d . . . . .
H3 H 0.148589 0.518590 0.528537 0.054 Uiso 1 1 calc R U . . .
C20 C 0.4256(3) 0.51454(14) 0.87129(16) 0.0508(9) Uani 1 1 d . . . . .
H20 H 0.379972 0.487955 0.848278 0.061 Uiso 1 1 calc R U . . .
C24 C 0.4817(3) 0.49270(13) 0.70549(16) 0.0472(9) Uani 1 1 d . . . . .
H24 H 0.458564 0.489919 0.745395 0.057 Uiso 1 1 calc R U . . .
C12 C 0.3911(3) 0.65022(13) 0.76522(17) 0.0489(9) Uani 1 1 d . . . . .
H12 H 0.384543 0.680498 0.742746 0.059 Uiso 1 1 calc R U . . .
C14 C 0.2294(3) 0.62070(12) 0.69278(15) 0.0435(8) Uani 1 1 d . . . . .
H14 H 0.190016 0.588643 0.684150 0.052 Uiso 1 1 calc R U . . .
C17 C 0.0818(3) 0.49299(15) 0.62868(16) 0.0527(9) Uani 1 1 d . . . . .
H17 H 0.085256 0.488750 0.673554 0.063 Uiso 1 1 calc R U . . .
C11 C 0.4727(3) 0.64477(14) 0.81544(19) 0.0551(10) Uani 1 1 d . . . . .
N3 N 0.3337(3) 0.53486(16) 0.43945(16) 0.0836(12) Uani 1 1 d . . . . .
C7 C 0.3219(3) 0.52814(15) 0.48791(17) 0.0577(10) Uani 1 1 d . . . . .
C10 C 0.4843(3) 0.60013(14) 0.84859(18) 0.0540(9) Uani 1 1 d . . . . .
H10 H 0.540868 0.596412 0.882838 0.065 Uiso 1 1 calc R U . . .
C29 C 0.0767(3) 0.32382(14) 0.70940(17) 0.0581(10) Uani 1 1 d . . . . .
H29A H 0.091446 0.293783 0.686888 0.070 Uiso 1 1 calc R U . . .
H29B H 0.123040 0.351007 0.700859 0.070 Uiso 1 1 calc R U . . .
C37 C 0.2568(4) 0.39365(17) 0.97332(19) 0.0693(12) Uani 1 1 d . . . . .
H37A H 0.222611 0.375872 1.002828 0.083 Uiso 1 1 calc R U . . .
H37B H 0.320292 0.410631 0.996467 0.083 Uiso 1 1 calc R U . . .
C32 C -0.1594(3) 0.45084(16) 0.7363(2) 0.0641(11) Uani 1 1 d . . . . .
H32A H -0.099780 0.473070 0.733555 0.077 Uiso 1 1 calc R U . . .
H32B H -0.225725 0.468846 0.719928 0.077 Uiso 1 1 calc R U . . .
C38 C 0.2869(3) 0.35730(16) 0.9286(2) 0.0653(11) Uani 1 1 d . . . . .
H38A H 0.313361 0.375355 0.896207 0.078 Uiso 1 1 calc R U . . .
H38B H 0.343119 0.334851 0.949942 0.078 Uiso 1 1 calc R U . . .
C15 C 0.1522(3) 0.66000(15) 0.70712(19) 0.0600(10) Uani 1 1 d . . . . .
H15A H 0.093261 0.663386 0.672007 0.090 Uiso 1 1 calc R U . . .
H15B H 0.188366 0.692049 0.715307 0.090 Uiso 1 1 calc R U . . .
H15C H 0.125520 0.649658 0.743187 0.090 Uiso 1 1 calc R U . . .
C16 C 0.2692(3) 0.63509(14) 0.63477(17) 0.0592(10) Uani 1 1 d . . . . .
H16A H 0.209525 0.637200 0.599940 0.089 Uiso 1 1 calc R U . . .
H16B H 0.318766 0.609785 0.626461 0.089 Uiso 1 1 calc R U . . .
H16C H 0.304703 0.667431 0.640999 0.089 Uiso 1 1 calc R U . . .
C26 C 0.5347(3) 0.44325(15) 0.6948(2) 0.0637(11) Uani 1 1 d . . . . .
H26A H 0.484094 0.415976 0.693101 0.096 Uiso 1 1 calc R U . . .
H26B H 0.594987 0.437371 0.728497 0.096 Uiso 1 1 calc R U . . .
H26C H 0.558832 0.444881 0.656075 0.096 Uiso 1 1 calc R U . . .
C25 C 0.5593(3) 0.53596(15) 0.71102(19) 0.0606(10) Uani 1 1 d . . . . .
H25A H 0.589958 0.537172 0.674442 0.091 Uiso 1 1 calc R U . . .
H25B H 0.615380 0.531189 0.747345 0.091 Uiso 1 1 calc R U . . .
H25C H 0.522492 0.567261 0.714823 0.091 Uiso 1 1 calc R U . . .
C35 C 0.0775(4) 0.49867(15) 0.9383(2) 0.0652(12) Uani 1 1 d . . . . .
H35A H 0.057841 0.526068 0.963460 0.078 Uiso 1 1 calc R U . . .
H35B H 0.113263 0.513304 0.907410 0.078 Uiso 1 1 calc R U . . .
C40 C 0.2050(3) 0.30420(14) 0.79830(18) 0.0596(11) Uani 1 1 d . . . . .
H40A H 0.247155 0.334459 0.795411 0.072 Uiso 1 1 calc R U . . .
H40B H 0.230750 0.277195 0.775037 0.072 Uiso 1 1 calc R U . . .
C21 C 0.5377(3) 0.49506(16) 0.88692(19) 0.0669(12) Uani 1 1 d . . . . .
H21A H 0.564306 0.490984 0.849229 0.100 Uiso 1 1 calc R U . . .
H21B H 0.538815 0.462848 0.907666 0.100 Uiso 1 1 calc R U . . .
H21C H 0.582154 0.518773 0.913971 0.100 Uiso 1 1 calc R U . . .
C31 C -0.1538(3) 0.40403(16) 0.69960(19) 0.0609(10) Uani 1 1 d . . . . .
H31A H -0.205605 0.379333 0.707933 0.073 Uiso 1 1 calc R U . . .
H31B H -0.169771 0.411700 0.655259 0.073 Uiso 1 1 calc R U . . .
C34 C -0.0813(4) 0.50452(16) 0.8663(2) 0.0700(12) Uani 1 1 d . . . . .
H34A H -0.043994 0.515914 0.834314 0.084 Uiso 1 1 calc R U . . .
H34B H -0.100683 0.534142 0.887904 0.084 Uiso 1 1 calc R U . . .
C39 C 0.2159(4) 0.28922(15) 0.86396(19) 0.0677(12) Uani 1 1 d . . . . .
H39A H 0.166469 0.261611 0.866457 0.081 Uiso 1 1 calc R U . . .
H39B H 0.288109 0.276713 0.879487 0.081 Uiso 1 1 calc R U . . .
C36 C 0.1491(4) 0.46381(16) 0.97775(18) 0.0652(12) Uani 1 1 d . . . . .
H36A H 0.208722 0.482289 1.002743 0.078 Uiso 1 1 calc R U . . .
H36B H 0.111133 0.446414 1.005779 0.078 Uiso 1 1 calc R U . . .
C18 C 0.0422(3) 0.44375(16) 0.59700(19) 0.0661(11) Uani 1 1 d . . . . .
H18A H -0.028965 0.436895 0.603134 0.099 Uiso 1 1 calc R U . . .
H18B H 0.089278 0.416619 0.614603 0.099 Uiso 1 1 calc R U . . .
H18C H 0.041049 0.446344 0.553075 0.099 Uiso 1 1 calc R U . . .
C30 C -0.0354(4) 0.33856(15) 0.68883(18) 0.0614(11) Uani 1 1 d . . . . .
H30A H -0.052883 0.342200 0.643730 0.074 Uiso 1 1 calc R U . . .
H30B H -0.081913 0.312777 0.700663 0.074 Uiso 1 1 calc R U . . .
C33 C -0.1754(4) 0.47701(19) 0.8383(2) 0.0789(14) Uani 1 1 d . . . . .
H33A H -0.207052 0.462478 0.871056 0.095 Uiso 1 1 calc R U . . .
H33B H -0.227148 0.500421 0.814629 0.095 Uiso 1 1 calc R U . . .
C22 C 0.3863(4) 0.52555(18) 0.93023(19) 0.0726(13) Uani 1 1 d . . . . .
H22A H 0.313200 0.536976 0.919736 0.109 Uiso 1 1 calc R U . . .
H22B H 0.430210 0.551494 0.953606 0.109 Uiso 1 1 calc R U . . .
H22C H 0.390499 0.495192 0.954968 0.109 Uiso 1 1 calc R U . . .
C19 C 0.0041(3) 0.53482(18) 0.6061(2) 0.0715(12) Uani 1 1 d . . . . .
H19A H -0.001241 0.539624 0.562068 0.107 Uiso 1 1 calc R U . . .
H19B H 0.028777 0.565671 0.627848 0.107 Uiso 1 1 calc R U . . .
H19C H -0.065086 0.526042 0.613971 0.107 Uiso 1 1 calc R U . . .
N4 N 0.6006(4) 0.71785(16) 0.8516(2) 0.1111(17) Uani 1 1 d . . . . .
C23 C 0.5442(4) 0.68550(17) 0.8357(2) 0.0784(14) Uani 1 1 d . . . . .
O1_1 O 0.2931(4) 0.27518(15) 0.6046(2) 0.0814(15) Uani 0.706(4) 1 d D U P A 1
O2_1 O 0.3525(6) 0.35476(17) 0.5350(3) 0.124(3) Uani 0.706(4) 1 d D U P A 1
O3_1 O 0.3697(6) 0.33973(17) 0.4132(3) 0.119(2) Uani 0.706(4) 1 d D U P A 1
O4_1 O 0.4239(4) 0.24294(14) 0.38268(19) 0.0652(12) Uani 0.706(4) 1 d D U P A 1
O5_1 O 0.3654(3) 0.16260(14) 0.45059(17) 0.0625(12) Uani 0.706(4) 1 d D U P A 1
O6_1 O 0.3360(4) 0.17997(13) 0.56828(18) 0.0676(13) Uani 0.706(4) 1 d D U P A 1
C1_1 C 0.3312(9) 0.3219(3) 0.6300(4) 0.087(3) Uani 0.706(4) 1 d D U P A 1
H1A_1 H 0.408825 0.320682 0.642671 0.105 Uiso 0.706(4) 1 calc R U P A 1
H1AB_1 H 0.302062 0.328878 0.666764 0.105 Uiso 0.706(4) 1 calc R U P A 1
C2_1 C 0.3000(9) 0.3621(3) 0.5841(4) 0.103(3) Uani 0.706(4) 1 d D U P A 1
H2A_1 H 0.222966 0.361434 0.568584 0.124 Uiso 0.706(4) 1 calc R U P A 1
H2AB_1 H 0.319260 0.394923 0.603315 0.124 Uiso 0.706(4) 1 calc R U P A 1
C3_1 C 0.3342(11) 0.3934(3) 0.4914(4) 0.190(6) Uani 0.706(4) 1 d D U P A 1
H3A_1 H 0.352677 0.425795 0.512030 0.228 Uiso 0.706(4) 1 calc R U P A 1
H3AB_1 H 0.258685 0.394246 0.471515 0.228 Uiso 0.706(4) 1 calc R U P A 1
C4_1 C 0.3985(12) 0.3854(3) 0.4445(5) 0.171(5) Uani 0.706(4) 1 d D U P A 1
H4A_1 H 0.387386 0.413273 0.414845 0.205 Uiso 0.706(4) 1 calc R U P A 1
H4AB_1 H 0.473975 0.384566 0.464432 0.205 Uiso 0.706(4) 1 calc R U P A 1
C5_1 C 0.4293(12) 0.3301(3) 0.3679(5) 0.104(3) Uani 0.706(4) 1 d D U P A 1
H5A_1 H 0.505193 0.329641 0.386894 0.124 Uiso 0.706(4) 1 calc R U P A 1
H5AB_1 H 0.416988 0.356784 0.336605 0.124 Uiso 0.706(4) 1 calc R U P A 1
C6_1 C 0.3974(10) 0.2811(3) 0.3385(4) 0.086(3) Uani 0.706(4) 1 d D U P A 1
H6A_1 H 0.320732 0.280868 0.321711 0.103 Uiso 0.706(4) 1 calc R U P A 1
H6AB_1 H 0.434043 0.275512 0.304356 0.103 Uiso 0.706(4) 1 calc R U P A 1
C7_1 C 0.3991(10) 0.1947(3) 0.3576(4) 0.071(3) Uani 0.706(4) 1 d D U P A 1
H7A_1 H 0.437865 0.188456 0.324540 0.085 Uiso 0.706(4) 1 calc R U P A 1
H7AB_1 H 0.322851 0.192514 0.339819 0.085 Uiso 0.706(4) 1 calc R U P A 1
C8_1 C 0.4283(7) 0.1568(2) 0.4062(3) 0.074(2) Uani 0.706(4) 1 d D U P A 1
H8A_1 H 0.417919 0.123054 0.388074 0.089 Uiso 0.706(4) 1 calc R U P A 1
H8AB_1 H 0.503462 0.160477 0.425919 0.089 Uiso 0.706(4) 1 calc R U P A 1
C9_1 C 0.3873(7) 0.1256(2) 0.4964(3) 0.080(2) Uani 0.706(4) 1 d D U P A 1
H9A_1 H 0.461749 0.128076 0.517983 0.096 Uiso 0.706(4) 1 calc R U P A 1
H9AB_1 H 0.375992 0.092256 0.477407 0.096 Uiso 0.706(4) 1 calc R U P A 1
C10_1 C 0.3172(7) 0.1322(2) 0.5412(4) 0.076(2) Uani 0.706(4) 1 d D U P A 1
H10A_1 H 0.242649 0.129212 0.519993 0.092 Uiso 0.706(4) 1 calc R U P A 1
H10B_1 H 0.332229 0.106115 0.573162 0.092 Uiso 0.706(4) 1 calc R U P A 1
C11_1 C 0.2834(8) 0.1871(3) 0.6171(4) 0.084(3) Uani 0.706(4) 1 d D U P A 1
H11A_1 H 0.300397 0.159566 0.647074 0.100 Uiso 0.706(4) 1 calc R U P A 1
H11B_1 H 0.206348 0.187518 0.601459 0.100 Uiso 0.706(4) 1 calc R U P A 1
C12_1 C 0.3189(11) 0.2354(3) 0.6469(4) 0.097(3) Uani 0.706(4) 1 d D U P A 1
H12A_1 H 0.284651 0.240866 0.682133 0.116 Uiso 0.706(4) 1 calc R U P A 1
H12B_1 H 0.395880 0.234606 0.662575 0.116 Uiso 0.706(4) 1 calc R U P A 1
O1_2 O 0.3834(8) 0.3586(3) 0.4758(4) 0.065(3) Uani 0.294(4) 1 d D U P A 2
O2_2 O 0.4371(8) 0.2898(3) 0.3915(4) 0.063(3) Uani 0.294(4) 1 d D U P A 2
O3_2 O 0.3695(7) 0.1914(3) 0.4018(4) 0.056(2) Uani 0.294(4) 1 d D U P A 2
O4_2 O 0.3491(9) 0.1546(3) 0.5165(4) 0.066(3) Uani 0.294(4) 1 d D U P A 2
O5_2 O 0.2947(8) 0.2238(3) 0.5993(4) 0.059(3) Uani 0.294(4) 1 d D U P A 2
O6_2 O 0.3563(7) 0.3251(3) 0.5885(4) 0.054(2) Uani 0.294(4) 1 d D U P A 2
C1_2 C 0.4479(16) 0.3723(6) 0.4340(7) 0.079(5) Uani 0.294(4) 1 d D U P A 2
H1A_2 H 0.522937 0.366090 0.452374 0.095 Uiso 0.294(4) 1 calc R U P A 2
H1AB_2 H 0.438893 0.408018 0.423530 0.095 Uiso 0.294(4) 1 calc R U P A 2
C2_2 C 0.414(3) 0.3408(5) 0.3779(8) 0.085(6) Uani 0.294(4) 1 d D U P A 2
H2A_2 H 0.337063 0.344822 0.362405 0.101 Uiso 0.294(4) 1 calc R U P A 2
H2AB_2 H 0.450166 0.352016 0.345515 0.101 Uiso 0.294(4) 1 calc R U P A 2
C3_2 C 0.4019(19) 0.2590(5) 0.3391(7) 0.064(4) Uani 0.294(4) 1 d D U P A 2
H3A_2 H 0.437853 0.268650 0.305897 0.076 Uiso 0.294(4) 1 calc R U P A 2
H3AB_2 H 0.325216 0.263215 0.324138 0.076 Uiso 0.294(4) 1 calc R U P A 2
C4_2 C 0.426(2) 0.2061(6) 0.3566(10) 0.064(5) Uani 0.294(4) 1 d D U P A 2
H4A_2 H 0.406091 0.184539 0.320105 0.077 Uiso 0.294(4) 1 calc R U P A 2
H4AB_2 H 0.502394 0.202222 0.372911 0.077 Uiso 0.294(4) 1 calc R U P A 2
C5_2 C 0.3881(15) 0.1410(4) 0.4190(7) 0.068(4) Uani 0.294(4) 1 d D U P A 2
H5A_2 H 0.462607 0.136495 0.439719 0.082 Uiso 0.294(4) 1 calc R U P A 2
H5AB_2 H 0.373847 0.119527 0.382175 0.082 Uiso 0.294(4) 1 calc R U P A 2
C6_2 C 0.3180(15) 0.1268(5) 0.4612(6) 0.071(4) Uani 0.294(4) 1 d D U P A 2
H6A_2 H 0.243877 0.134296 0.442028 0.085 Uiso 0.294(4) 1 calc R U P A 2
H6AB_2 H 0.324014 0.090657 0.469970 0.085 Uiso 0.294(4) 1 calc R U P A 2
C7_2 C 0.2875(16) 0.1416(6) 0.5603(7) 0.070(4) Uani 0.294(4) 1 d D U P A 2
H7A_2 H 0.297966 0.106072 0.571618 0.083 Uiso 0.294(4) 1 calc R U P A 2
H7AB_2 H 0.211961 0.147011 0.542654 0.083 Uiso 0.294(4) 1 calc R U P A 2
C8_2 C 0.3212(19) 0.1736(5) 0.6156(7) 0.073(5) Uani 0.294(4) 1 d D U P A 2
H8A_2 H 0.285251 0.162814 0.648470 0.088 Uiso 0.294(4) 1 calc R U P A 2
H8AB_2 H 0.398014 0.170525 0.631042 0.088 Uiso 0.294(4) 1 calc R U P A 2
C9_2 C 0.327(2) 0.2564(5) 0.6497(7) 0.070(5) Uani 0.294(4) 1 d D U P A 2
H9A_2 H 0.404161 0.255419 0.663593 0.084 Uiso 0.294(4) 1 calc R U P A 2
H9AB_2 H 0.294288 0.246263 0.684208 0.084 Uiso 0.294(4) 1 calc R U P A 2
C10_2 C 0.2915(17) 0.3080(6) 0.6285(10) 0.071(5) Uani 0.294(4) 1 d D U P A 2
H10A_2 H 0.216940 0.307454 0.606685 0.085 Uiso 0.294(4) 1 calc R U P A 2
H10B_2 H 0.297840 0.330638 0.664100 0.085 Uiso 0.294(4) 1 calc R U P A 2
C11_2 C 0.3321(14) 0.3747(5) 0.5692(8) 0.059(4) Uani 0.294(4) 1 d D U P A 2
H11A_2 H 0.342528 0.397152 0.605128 0.071 Uiso 0.294(4) 1 calc R U P A 2
H11B_2 H 0.257653 0.377004 0.547515 0.071 Uiso 0.294(4) 1 calc R U P A 2
C12_2 C 0.4022(12) 0.3897(5) 0.5277(6) 0.074(5) Uani 0.294(4) 1 d D U P A 2
H12A_2 H 0.388494 0.424754 0.515023 0.088 Uiso 0.294(4) 1 calc R U P A 2
H12B_2 H 0.476572 0.386762 0.549269 0.088 Uiso 0.294(4) 1 calc R U P A 2
O1_3 O 0.5631(4) 0.2657(2) 0.5557(3) 0.174(2) Uani 1 1 d D U . . .
C1_3 C 0.6272(7) 0.3044(4) 0.5896(4) 0.200(4) Uani 1 1 d D U . . .
H1A_3 H 0.584869 0.334502 0.593209 0.240 Uiso 1 1 calc R U . . .
H1B_3 H 0.660876 0.292836 0.631152 0.240 Uiso 1 1 calc R U . . .
C2_3 C 0.7048(6) 0.3143(3) 0.5532(4) 0.172(4) Uani 1 1 d D U . . .
H2A_3 H 0.686318 0.344709 0.528244 0.207 Uiso 1 1 calc R U . . .
H2B_3 H 0.775194 0.318845 0.579737 0.207 Uiso 1 1 calc R U . . .
C3_3 C 0.7039(7) 0.2723(3) 0.5152(4) 0.159(3) Uani 1 1 d D U . . .
H3A_3 H 0.683701 0.282337 0.471644 0.191 Uiso 1 1 calc R U . . .
H3B_3 H 0.774892 0.257264 0.522129 0.191 Uiso 1 1 calc R U . . .
C4_3 C 0.6317(7) 0.2378(3) 0.5288(4) 0.166(3) Uani 1 1 d D U . . .
H4A_3 H 0.667632 0.212084 0.557474 0.199 Uiso 1 1 calc R U . . .
H4B_3 H 0.593444 0.221203 0.491107 0.199 Uiso 1 1 calc R U . . .
O1_4 O 0.1444(4) 0.2696(2) 0.4594(3) 0.1533(19) Uani 1 1 d D U . . .
C1_4 C 0.0926(8) 0.3153(4) 0.4377(5) 0.222(5) Uani 1 1 d D U . . .
H1A_4 H 0.056617 0.312513 0.394191 0.266 Uiso 1 1 calc R U . . .
H1B_4 H 0.143288 0.343264 0.442131 0.266 Uiso 1 1 calc R U . . .
C2_4 C 0.0171(9) 0.3225(4) 0.4767(5) 0.220(5) Uani 1 1 d D U . . .
H2A_4 H 0.041484 0.349205 0.506854 0.265 Uiso 1 1 calc R U . . .
H2B_4 H -0.051926 0.332315 0.451699 0.265 Uiso 1 1 calc R U . . .
C3_4 C 0.0073(9) 0.2771(4) 0.5076(6) 0.216 Uani 1 1 d D U . . .
H3A_4 H 0.025689 0.282444 0.552388 0.260 Uiso 1 1 calc R U . . .
H3B_4 H -0.066179 0.265114 0.496668 0.260 Uiso 1 1 calc R U . . .
C4_4 C 0.0749(7) 0.2418(3) 0.4904(5) 0.195(4) Uani 1 1 d D U . . .
H4A_4 H 0.034530 0.216733 0.462651 0.234 Uiso 1 1 calc R U . . .
H4B_4 H 0.115702 0.224622 0.526912 0.234 Uiso 1 1 calc R U . . .
O1_6 O 0.5955(8) 0.3156(4) 0.7812(5) 0.287(4) Uani 1 1 d D U . . .
C1_6 C 0.5239(12) 0.2784(5) 0.8002(7) 0.298(7) Uani 1 1 d D U . . .
H1A_6 H 0.476451 0.263586 0.764270 0.357 Uiso 1 1 calc R U . . .
H1B_6 H 0.564054 0.251571 0.825035 0.357 Uiso 1 1 calc R U . . .
C2_6 C 0.4692(5) 0.3060(3) 0.8342(5) 0.200(5) Uani 1 1 d D U . . .
H2A_6 H 0.466826 0.288068 0.872620 0.240 Uiso 1 1 calc R U . . .
H2B_6 H 0.395985 0.310282 0.811163 0.240 Uiso 1 1 calc R U . . .
C3_6 C 0.5142(7) 0.3524(3) 0.8483(6) 0.234(5) Uani 1 1 d D U . . .
H3A_6 H 0.521694 0.358907 0.892602 0.281 Uiso 1 1 calc R U . . .
H3B_6 H 0.467849 0.378401 0.825587 0.281 Uiso 1 1 calc R U . . .
C4_6 C 0.6118(7) 0.3547(3) 0.8329(5) 0.193(4) Uani 1 1 d D U . . .
H4A_6 H 0.667149 0.346202 0.867650 0.232 Uiso 0.5 1 d R U P . .
H4B_6 H 0.626443 0.386943 0.816934 0.232 Uiso 1 1 d R U . . .
H4AB_6 H 0.667149 0.346202 0.867650 0.232 Uiso 0.5 1 d R U P . .

loop_
_atom_site_aniso_label
_atom_site_aniso_U_11
_atom_site_aniso_U_22
_atom_site_aniso_U_33
_atom_site_aniso_U_23
_atom_site_aniso_U_13
_atom_site_aniso_U_12
K1 0.0541(4) 0.0383(4) 0.0406(4) -0.0006(3) 0.0220(3) -0.0033(3)
K2 0.0973(7) 0.0425(4) 0.0621(5) -0.0005(4) 0.0493(5) 0.0040(4)
O1 0.0545(14) 0.0393(12) 0.0365(12) 0.0057(10) 0.0212(11) 0.0028(10)
O4 0.0442(13) 0.0407(12) 0.0390(12) -0.0010(10) 0.0190(10) -0.0033(10)
O3 0.0569(15) 0.0423(13) 0.0505(14) -0.0108(11) 0.0295(12) -0.0007(11)
O2 0.0776(18) 0.0351(12) 0.0485(14) -0.0038(11) 0.0327(13) 0.0013(12)
O10 0.0717(18) 0.0486(15) 0.0509(15) -0.0004(12) 0.0260(14) -0.0009(13)
O6 0.0786(19) 0.0588(16) 0.0415(14) -0.0035(12) 0.0232(13) 0.0012(14)
O7 0.0771(19) 0.0529(15) 0.0478(15) 0.0004(12) 0.0264(14) 0.0028(14)
N1 0.0468(16) 0.0324(13) 0.0307(13) -0.0013(11) 0.0202(12) -0.0001(11)
O9 0.0610(17) 0.0527(15) 0.0531(15) -0.0072(12) 0.0108(13) -0.0042(13)
N2 0.0397(15) 0.0328(13) 0.0356(14) -0.0053(11) 0.0191(12) -0.0027(11)
O5 0.0752(19) 0.0540(16) 0.0544(16) 0.0009(13) 0.0200(14) -0.0007(14)
O8 0.0652(18) 0.0703(19) 0.0644(18) -0.0096(15) 0.0162(15) 0.0012(15)
C13 0.0465(19) 0.0346(17) 0.0395(18) 0.0003(14) 0.0175(15) -0.0011(14)
C8 0.0435(18) 0.0362(17) 0.0349(17) -0.0022(13) 0.0185(15) -0.0036(14)
C6 0.049(2) 0.0379(17) 0.0372(18) 0.0013(14) 0.0229(16) 0.0005(15)
C27 0.0454(19) 0.0367(17) 0.0322(17) 0.0021(14) 0.0182(15) 0.0022(15)
C9 0.047(2) 0.0413(18) 0.0396(19) -0.0001(15) 0.0114(16) -0.0048(15)
C28 0.0425(19) 0.0361(17) 0.0399(18) 0.0005(14) 0.0200(15) -0.0003(14)
C4 0.063(2) 0.0435(19) 0.0346(18) 0.0016(15) 0.0264(18) -0.0017(17)
C2 0.050(2) 0.0433(18) 0.0323(17) -0.0037(14) 0.0191(15) -0.0036(15)
C5 0.054(2) 0.0444(19) 0.046(2) 0.0040(16) 0.0296(18) 0.0001(16)
C1 0.0496(19) 0.0316(16) 0.0325(17) -0.0007(13) 0.0206(15) -0.0009(14)
C3 0.056(2) 0.050(2) 0.0318(17) 0.0002(15) 0.0149(16) -0.0001(17)
C20 0.058(2) 0.048(2) 0.042(2) 0.0082(16) 0.0015(17) -0.0057(17)
C24 0.046(2) 0.056(2) 0.045(2) 0.0079(17) 0.0236(17) 0.0036(17)
C12 0.057(2) 0.0378(19) 0.054(2) 0.0046(16) 0.0161(19) -0.0054(16)
C14 0.056(2) 0.0353(17) 0.0411(19) 0.0036(14) 0.0149(17) 0.0005(15)
C17 0.049(2) 0.079(3) 0.0333(18) -0.0015(18) 0.0156(16) -0.0068(19)
C11 0.055(2) 0.042(2) 0.067(3) -0.0005(18) 0.011(2) -0.0120(17)
N3 0.103(3) 0.110(3) 0.048(2) 0.018(2) 0.040(2) 0.003(3)
C7 0.073(3) 0.063(2) 0.045(2) 0.0076(18) 0.029(2) 0.000(2)
C10 0.053(2) 0.051(2) 0.053(2) 0.0008(18) 0.0018(18) -0.0072(18)
C29 0.086(3) 0.047(2) 0.048(2) -0.0073(17) 0.029(2) -0.002(2)
C37 0.083(3) 0.074(3) 0.048(2) 0.008(2) 0.007(2) -0.004(2)
C32 0.048(2) 0.062(3) 0.083(3) 0.006(2) 0.016(2) 0.0003(19)
C38 0.066(3) 0.068(3) 0.061(3) 0.010(2) 0.012(2) 0.004(2)
C15 0.066(3) 0.056(2) 0.058(2) 0.0022(19) 0.014(2) 0.014(2)
C16 0.085(3) 0.051(2) 0.046(2) 0.0090(18) 0.025(2) 0.003(2)
C26 0.060(3) 0.067(3) 0.070(3) 0.015(2) 0.029(2) 0.013(2)
C25 0.052(2) 0.070(3) 0.063(3) 0.006(2) 0.019(2) -0.004(2)
C35 0.087(3) 0.055(2) 0.068(3) -0.021(2) 0.049(3) -0.016(2)
C40 0.078(3) 0.042(2) 0.066(3) 0.0002(19) 0.031(2) 0.010(2)
C21 0.080(3) 0.068(3) 0.053(2) 0.012(2) 0.013(2) 0.018(2)
C31 0.049(2) 0.073(3) 0.058(2) 0.003(2) 0.0065(19) -0.008(2)
C34 0.087(3) 0.062(3) 0.068(3) -0.006(2) 0.032(3) 0.012(2)
C39 0.093(3) 0.044(2) 0.071(3) 0.008(2) 0.027(3) 0.014(2)
C36 0.079(3) 0.075(3) 0.050(2) -0.019(2) 0.033(2) -0.014(2)
C18 0.066(3) 0.075(3) 0.058(3) 0.009(2) 0.016(2) -0.018(2)
C30 0.080(3) 0.057(2) 0.050(2) -0.0100(19) 0.020(2) -0.014(2)
C33 0.064(3) 0.089(3) 0.093(4) 0.002(3) 0.037(3) 0.011(3)
C22 0.072(3) 0.088(3) 0.062(3) 0.027(2) 0.024(2) 0.007(2)
C19 0.052(2) 0.090(3) 0.074(3) -0.016(3) 0.016(2) -0.001(2)
N4 0.099(3) 0.063(3) 0.152(5) 0.011(3) -0.021(3) -0.031(3)
C23 0.075(3) 0.055(3) 0.096(4) 0.009(2) -0.005(3) -0.016(2)
O1_1 0.140(4) 0.048(2) 0.073(3) 0.001(2) 0.061(3) 0.017(3)
O2_1 0.252(7) 0.046(3) 0.111(4) -0.004(3) 0.125(5) 0.008(4)
O3_1 0.230(7) 0.054(3) 0.110(4) 0.014(3) 0.119(5) 0.016(4)
O4_1 0.094(3) 0.052(2) 0.060(3) 0.002(2) 0.041(2) 0.005(2)
O5_1 0.094(3) 0.049(2) 0.056(2) 0.0025(19) 0.041(2) 0.013(2)
O6_1 0.116(4) 0.043(2) 0.056(3) 0.0013(18) 0.048(2) 0.008(2)
C1_1 0.145(9) 0.049(4) 0.081(5) -0.013(4) 0.053(6) 0.013(4)
C2_1 0.194(10) 0.048(4) 0.093(6) -0.006(4) 0.086(6) 0.021(5)
C3_1 0.415(18) 0.055(5) 0.158(9) 0.027(6) 0.193(11) 0.054(8)
C4_1 0.350(15) 0.061(5) 0.152(8) -0.005(5) 0.166(9) -0.015(8)
C5_1 0.184(9) 0.064(5) 0.091(6) 0.010(4) 0.093(6) -0.003(6)
C6_1 0.132(7) 0.070(4) 0.074(6) 0.017(4) 0.061(5) 0.016(5)
C7_1 0.102(7) 0.066(4) 0.059(5) -0.013(3) 0.049(5) -0.005(4)
C8_1 0.115(6) 0.051(4) 0.073(4) -0.008(3) 0.058(4) 0.009(4)
C9_1 0.145(7) 0.041(3) 0.065(4) 0.006(3) 0.048(5) 0.027(4)
C10_1 0.138(7) 0.041(4) 0.060(5) 0.003(3) 0.044(4) 0.004(4)
C11_1 0.140(8) 0.059(5) 0.071(5) 0.013(4) 0.068(5) 0.019(5)
C12_1 0.184(9) 0.060(4) 0.063(5) 0.010(4) 0.066(5) 0.022(6)
O1_2 0.099(7) 0.045(5) 0.062(6) 0.001(4) 0.041(5) -0.012(5)
O2_2 0.084(7) 0.064(6) 0.048(6) -0.001(4) 0.024(5) -0.007(5)
O3_2 0.076(6) 0.049(5) 0.052(6) 0.001(4) 0.031(5) 0.013(4)
O4_2 0.104(8) 0.048(6) 0.051(5) -0.004(5) 0.032(5) 0.002(5)
O5_2 0.105(8) 0.037(5) 0.039(5) -0.001(4) 0.023(5) 0.003(5)
O6_2 0.074(6) 0.046(5) 0.049(5) -0.001(4) 0.028(5) 0.002(4)
C1_2 0.120(12) 0.046(8) 0.086(9) -0.001(6) 0.056(8) -0.038(9)
C2_2 0.150(16) 0.060(8) 0.059(9) 0.007(7) 0.055(10) -0.011(9)
C3_2 0.087(11) 0.068(8) 0.040(8) 0.003(6) 0.021(7) 0.006(9)
C4_2 0.083(12) 0.068(8) 0.049(9) -0.002(7) 0.031(8) 0.004(9)
C5_2 0.109(12) 0.044(7) 0.054(8) -0.006(6) 0.025(8) 0.012(8)
C6_2 0.125(13) 0.038(7) 0.055(7) -0.001(6) 0.027(7) 0.005(8)
C7_2 0.118(12) 0.039(8) 0.059(8) 0.003(6) 0.035(8) 0.003(8)
C8_2 0.131(15) 0.042(7) 0.055(8) 0.007(6) 0.036(9) 0.014(8)
C9_2 0.133(13) 0.050(7) 0.039(8) -0.006(6) 0.044(8) -0.006(9)
C10_2 0.114(13) 0.043(7) 0.071(10) -0.011(7) 0.058(9) -0.008(8)
C11_2 0.084(10) 0.042(7) 0.056(9) -0.003(6) 0.024(7) -0.003(7)
C12_2 0.118(12) 0.037(8) 0.080(9) -0.006(6) 0.053(9) -0.018(8)
O1_3 0.117(4) 0.193(6) 0.227(6) -0.095(5) 0.073(4) -0.047(4)
C1_3 0.146(7) 0.286(11) 0.178(8) -0.152(8) 0.057(6) -0.029(7)
C2_3 0.119(6) 0.185(8) 0.214(9) -0.084(7) 0.038(6) -0.024(6)
C3_3 0.166(8) 0.189(9) 0.127(6) -0.033(6) 0.042(6) 0.009(6)
C4_3 0.138(7) 0.167(8) 0.190(9) -0.075(7) 0.027(6) -0.004(5)
O1_4 0.108(4) 0.185(5) 0.158(5) 0.014(4) 0.007(3) 0.020(3)
C1_4 0.158(9) 0.271(11) 0.216(11) 0.111(9) -0.006(7) 0.058(8)
C2_4 0.180(10) 0.213(9) 0.251(13) 0.012(8) 0.004(7) 0.081(8)
C3_4 0.192 0.227 0.254 -0.003 0.102 0.000
C4_4 0.125(7) 0.167(7) 0.287(12) 0.039(7) 0.029(7) -0.007(5)
O1_6 0.295(11) 0.254(10) 0.303(11) -0.026(8) 0.043(8) -0.052(8)
C1_6 0.329(17) 0.210(13) 0.353(17) -0.060(11) 0.065(12) -0.123(10)
C2_6 0.063(4) 0.113(6) 0.401(15) 0.101(8) -0.007(6) -0.018(4)
C3_6 0.123(7) 0.151(7) 0.445(15) 0.029(9) 0.093(9) -0.018(6)
C4_6 0.131(7) 0.145(8) 0.303(13) -0.004(7) 0.045(8) -0.019(6)

loop_
_atom_type_symbol
_atom_type_description
_atom_type_scat_dispersion_real
_atom_type_scat_dispersion_imag
_atom_type_scat_source
C C 0.0137 0.0067 'International Tables Vol C Tables 4.2.6.8 and 6.1.1.4'
H H 0.0000 0.0000 'International Tables Vol C Tables 4.2.6.8 and 6.1.1.4'
K K 0.3778 0.8310 'International Tables Vol C Tables 4.2.6.8 and 6.1.1.4'
N N 0.0241 0.0134 'International Tables Vol C Tables 4.2.6.8 and 6.1.1.4'
O O 0.0389 0.0241 'International Tables Vol C Tables 4.2.6.8 and 6.1.1.4'

loop_
_geom_angle_atom_site_label_1
_geom_angle_atom_site_label_2
_geom_angle_atom_site_label_3
_geom_angle
O1 K1 O4 71.44(7)
O1 K1 O6 79.34(8)
O4 K1 O6 104.69(8)
O1 K1 O9 111.77(8)
O4 K1 O9 86.63(8)
O6 K1 O9 166.50(8)
O1 K1 O10 88.03(7)
O4 K1 O10 130.25(7)
O6 K1 O10 115.59(8)
O9 K1 O10 59.13(8)
O1 K1 O7 123.16(8)
O4 K1 O7 82.34(7)
O6 K1 O7 59.56(8)
O9 K1 O7 116.03(8)
O10 K1 O7 143.06(7)
O1 K1 O8 151.87(8)
O4 K1 O8 81.36(8)
O6 K1 O8 115.39(8)
O9 K1 O8 58.28(8)
O10 K1 O8 104.78(8)
O7 K1 O8 57.79(8)
O1 K1 O5 81.70(7)
O4 K1 O5 150.70(8)
O6 K1 O5 57.71(8)
O9 K1 O5 114.80(8)
O10 K1 O5 58.03(7)
O7 K1 O5 103.64(7)
O8 K1 O5 126.37(8)
O1 K1 C28 20.00(7)
O4 K1 C28 61.86(7)
O6 K1 C28 98.88(8)
O9 K1 C28 92.93(8)
O10 K1 C28 83.42(7)
O7 K1 C28 132.72(8)
O8 K1 C28 135.20(8)
O5 K1 C28 95.72(8)
O1 K1 C35 99.15(9)
O4 K1 C35 75.76(9)
O6 K1 C35 42.74(10)
O9 K1 C35 137.27(10)
O10 K1 C35 153.71(9)
O7 K1 C35 24.34(9)
O8 K1 C35 80.49(10)
O5 K1 C35 97.78(10)
C28 K1 C35 111.32(9)
O1 K1 C32 130.24(9)
O4 K1 C32 66.11(9)
O6 K1 C32 135.32(9)
O9 K1 C32 42.90(9)
O10 K1 C32 99.99(9)
O7 K1 C32 75.76(9)
O8 K1 C32 23.97(8)
O5 K1 C32 143.16(9)
C28 K1 C32 111.78(9)
C35 K1 C32 94.56(11)
O1 K1 C40 69.01(9)
O4 K1 C40 130.04(8)
O6 K1 C40 96.78(9)
O9 K1 C40 80.92(9)
O10 K1 C40 23.94(9)
O7 K1 C40 145.89(8)
O8 K1 C40 128.20(9)
O5 K1 C40 43.37(8)
C28 K1 C40 70.67(9)
C35 K1 C40 139.42(11)
C32 K1 C40 123.22(11)
O1_4 K2 O6_1 92.34(17)
O1_4 K2 O1_2 90.6(3)
O1_4 K2 O2_1 84.8(2)
O6_1 K2 O2_1 120.81(12)
O1_4 K2 O5_1 96.97(16)
O6_1 K2 O5_1 60.51(11)
O2_1 K2 O5_1 177.83(16)
O1_4 K2 O6_2 89.4(2)
O1_2 K2 O6_2 60.1(2)
O1_4 K2 O3_2 94.6(2)
O1_2 K2 O3_2 120.0(2)
O6_2 K2 O3_2 176.0(3)
O1_4 K2 O1_3 163.31(17)
O6_1 K2 O1_3 87.17(17)
O1_2 K2 O1_3 82.0(3)
O2_1 K2 O1_3 81.2(2)
O5_1 K2 O1_3 97.29(15)
O6_2 K2 O1_3 73.9(2)
O3_2 K2 O1_3 102.0(2)
O1_4 K2 O5_2 80.1(2)
O1_2 K2 O5_2 121.1(2)
O6_2 K2 O5_2 61.8(2)
O3_2 K2 O5_2 118.6(2)
O1_3 K2 O5_2 90.9(2)
O1_4 K2 O1_1 76.75(17)
O6_1 K2 O1_1 60.18(11)
O2_1 K2 O1_1 61.70(13)
O5_1 K2 O1_1 119.92(12)
O1_3 K2 O1_1 88.61(17)
O1_4 K2 O4_1 104.67(16)
O6_1 K2 O4_1 120.23(11)
O2_1 K2 O4_1 117.57(13)
O5_1 K2 O4_1 60.77(11)
O1_3 K2 O4_1 89.88(15)
O1_1 K2 O4_1 178.42(15)
O1_4 K2 O2_2 105.5(2)
O1_2 K2 O2_2 60.8(2)
O6_2 K2 O2_2 118.8(2)
O3_2 K2 O2_2 60.2(2)
O1_3 K2 O2_2 83.9(2)
O5_2 K2 O2_2 174.2(3)
C28 O1 K1 114.1(2)
C27 O4 K1 124.3(2)
C29 O10 C40 112.7(3)
C29 O10 K1 100.78(19)
C40 O10 K1 99.0(2)
C36 O6 C37 113.5(3)
C36 O6 K1 120.2(3)
C37 O6 K1 123.3(2)
C34 O7 C35 110.4(3)
C34 O7 K1 99.8(2)
C35 O7 K1 97.65(19)
N2 N1 C28 123.4(2)
N2 N1 C1 117.7(2)
C28 N1 C1 118.9(2)
C30 O9 C31 113.7(3)
C30 O9 K1 121.4(2)
C31 O9 K1 121.5(2)
N1 N2 C27 122.7(2)
N1 N2 C8 119.0(2)
C27 N2 C8 118.3(2)
C38 O5 C39 113.6(3)
C38 O5 K1 95.9(2)
C39 O5 K1 109.7(2)
C32 O8 C33 115.8(3)
C32 O8 K1 93.7(2)
C33 O8 K1 109.6(2)
C12 C13 C8 118.2(3)
C12 C13 C14 119.1(3)
C8 C13 C14 122.7(3)
C9 C8 C13 120.8(3)
C9 C8 N2 121.4(3)
C13 C8 N2 117.7(3)
C5 C6 C1 118.1(3)
C5 C6 C24 119.1(3)
C1 C6 C24 122.8(3)
O3 C27 O4 128.5(3)
O3 C27 N2 113.8(3)
O4 C27 N2 117.6(3)
O3 C27 K1 123.31(19)
O4 C27 K1 38.42(15)
N2 C27 K1 107.01(18)
C10 C9 C8 119.1(3)
C10 C9 C20 118.6(3)
C8 C9 C20 122.1(3)
O2 C28 O1 128.2(3)
O2 C28 N1 113.5(3)
O1 C28 N1 118.3(3)
O2 C28 K1 114.0(2)
O1 C28 K1 45.90(16)
N1 C28 K1 110.33(18)
C5 C4 C3 120.4(3)
C5 C4 C7 120.1(3)
C3 C4 C7 119.4(4)
C3 C2 C1 118.2(3)
C3 C2 C17 118.9(3)
C1 C2 C17 122.8(3)
C4 C5 C6 120.8(3)
C4 C5 H5 119.6
C6 C5 H5 119.6
C2 C1 C6 121.6(3)
C2 C1 N1 120.8(3)
C6 C1 N1 117.5(3)
C4 C3 C2 120.7(3)
C4 C3 H3 119.6
C2 C3 H3 119.6
C9 C20 C21 113.3(3)
C9 C20 C22 109.1(3)
C21 C20 C22 110.0(3)
C9 C20 H20 108.1
C21 C20 H20 108.1
C22 C20 H20 108.1
C6 C24 C26 110.9(3)
C6 C24 C25 112.3(3)
C26 C24 C25 111.1(3)
C6 C24 H24 107.5
C26 C24 H24 107.5
C25 C24 H24 107.5
C11 C12 C13 121.4(3)
C11 C12 H12 119.3
C13 C12 H12 119.3
C13 C14 C15 111.3(3)
C13 C14 C16 112.1(3)
C15 C14 C16 110.5(3)
C13 C14 H14 107.6
C15 C14 H14 107.6
C16 C14 H14 107.6
C2 C17 C19 113.9(3)
C2 C17 C18 109.3(3)
C19 C17 C18 110.3(3)
C2 C17 H17 107.7
C19 C17 H17 107.7
C18 C17 H17 107.7
C12 C11 C10 120.0(3)
C12 C11 C23 120.6(4)
C10 C11 C23 119.3(4)
N3 C7 C4 178.3(5)
C11 C10 C9 120.5(4)
C11 C10 H10 119.8
C9 C10 H10 119.8
O10 C29 C30 109.0(3)
O10 C29 K1 55.63(16)
C30 C29 K1 84.8(2)
O10 C29 H29A 109.9
C30 C29 H29A 109.9
K1 C29 H29A 163.1
O10 C29 H29B 109.9
C30 C29 H29B 109.9
K1 C29 H29B 72.8
H29A C29 H29B 108.3
O6 C37 C38 108.4(3)
O6 C37 H37A 110.0
C38 C37 H37A 110.0
O6 C37 H37B 110.0
C38 C37 H37B 110.0
H37A C37 H37B 108.4
O8 C32 C31 108.3(3)
O8 C32 K1 62.33(19)
C31 C32 K1 85.9(2)
O8 C32 H32A 110.0
C31 C32 H32A 110.0
K1 C32 H32A 64.8
O8 C32 H32B 110.0
C31 C32 H32B 110.0
K1 C32 H32B 164.1
H32A C32 H32B 108.4
O5 C38 C37 107.9(4)
O5 C38 K1 60.39(19)
C37 C38 K1 84.1(2)
O5 C38 H38A 110.1
C37 C38 H38A 110.1
K1 C38 H38A 68.0
O5 C38 H38B 110.1
C37 C38 H38B 110.1
K1 C38 H38B 165.3
H38A C38 H38B 108.4
C14 C15 H15A 109.5
C14 C15 H15B 109.5
H15A C15 H15B 109.5
C14 C15 H15C 109.5
H15A C15 H15C 109.5
H15B C15 H15C 109.5
C14 C16 H16A 109.5
C14 C16 H16B 109.5
H16A C16 H16B 109.5
C14 C16 H16C 109.5
H16A C16 H16C 109.5
H16B C16 H16C 109.5
C24 C26 H26A 109.5
C24 C26 H26B 109.5
H26A C26 H26B 109.5
C24 C26 H26C 109.5
H26A C26 H26C 109.5
H26B C26 H26C 109.5
C24 C25 H25A 109.5
C24 C25 H25B 109.5
H25A C25 H25B 109.5
C24 C25 H25C 109.5
H25A C25 H25C 109.5
H25B C25 H25C 109.5
O7 C35 C36 109.4(3)
O7 C35 K1 58.01(16)
C36 C35 K1 85.7(2)
O7 C35 H35A 109.8
C36 C35 H35A 109.8
K1 C35 H35A 163.6
O7 C35 H35B 109.8
C36 C35 H35B 109.8
K1 C35 H35B 69.8
H35A C35 H35B 108.2
O10 C40 C39 108.4(3)
O10 C40 K1 57.02(16)
C39 C40 K1 91.7(2)
O10 C40 H40A 110.0
C39 C40 H40A 110.0
K1 C40 H40A 65.7
O10 C40 H40B 110.0
C39 C40 H40B 110.0
K1 C40 H40B 157.9
H40A C40 H40B 108.4
C20 C21 H21A 109.5
C20 C21 H21B 109.5
H21A C21 H21B 109.5
C20 C21 H21C 109.5
H21A C21 H21C 109.5
H21B C21 H21C 109.5
O9 C31 C32 107.6(3)
O9 C31 H31A 110.2
C32 C31 H31A 110.2
O9 C31 H31B 110.2
C32 C31 H31B 110.2
H31A C31 H31B 108.5
O7 C34 C33 108.5(4)
O7 C34 K1 56.39(17)
C33 C34 K1 91.9(3)
O7 C34 H34A 110.0
C33 C34 H34A 110.0
K1 C34 H34A 66.2
O7 C34 H34B 110.0
C33 C34 H34B 110.0
K1 C34 H34B 157.6
H34A C34 H34B 108.4
O5 C39 C40 113.1(3)
O5 C39 H39A 109.0
C40 C39 H39A 109.0
O5 C39 H39B 109.0
C40 C39 H39B 109.0
H39A C39 H39B 107.8
O6 C36 C35 108.6(3)
O6 C36 H36A 110.0
C35 C36 H36A 110.0
O6 C36 H36B 110.0
C35 C36 H36B 110.0
H36A C36 H36B 108.3
C17 C18 H18A 109.5
C17 C18 H18B 109.5
H18A C18 H18B 109.5
C17 C18 H18C 109.5
H18A C18 H18C 109.5
H18B C18 H18C 109.5
O9 C30 C29 107.9(3)
O9 C30 H30A 110.1
C29 C30 H30A 110.1
O9 C30 H30B 110.1
C29 C30 H30B 110.1
H30A C30 H30B 108.4
O8 C33 C34 113.2(3)
O8 C33 H33A 108.9
C34 C33 H33A 108.9
O8 C33 H33B 108.9
C34 C33 H33B 108.9
H33A C33 H33B 107.7
C20 C22 H22A 109.5
C20 C22 H22B 109.5
H22A C22 H22B 109.5
C20 C22 H22C 109.5
H22A C22 H22C 109.5
H22B C22 H22C 109.5
C17 C19 H19A 109.5
C17 C19 H19B 109.5
H19A C19 H19B 109.5
C17 C19 H19C 109.5
H19A C19 H19C 109.5
H19B C19 H19C 109.5
N4 C23 C11 179.7(7)
C12_1 O1_1 C1_1 112.5(7)
C12_1 O1_1 K2 113.5(4)
C1_1 O1_1 K2 110.6(4)
C3_1 O2_1 C2_1 113.0(6)
C3_1 O2_1 K2 118.3(5)
C2_1 O2_1 K2 115.6(4)
C5_1 O3_1 C4_1 112.3(7)
C5_1 O3_1 K2 115.2(5)
C4_1 O3_1 K2 113.3(5)
C6_1 O4_1 C7_1 112.6(7)
C6_1 O4_1 K2 115.2(4)
C7_1 O4_1 K2 113.1(4)
C8_1 O5_1 C9_1 111.7(5)
C8_1 O5_1 K2 114.9(3)
C9_1 O5_1 K2 114.9(4)
C10_1 O6_1 C11_1 112.5(6)
C10_1 O6_1 K2 117.9(4)
C11_1 O6_1 K2 119.1(4)
O1_1 C1_1 C2_1 110.1(8)
O1_1 C1_1 H1A_1 109.7
C2_1 C1_1 H1A_1 109.6
O1_1 C1_1 H1AB_1 109.7
C2_1 C1_1 H1AB_1 109.6
H1A_1 C1_1 H1AB_1 108.2
O2_1 C2_1 C1_1 109.0(7)
O2_1 C2_1 H2A_1 109.9
C1_1 C2_1 H2A_1 109.9
O2_1 C2_1 H2AB_1 109.9
C1_1 C2_1 H2AB_1 109.9
H2A_1 C2_1 H2AB_1 108.3
O2_1 C3_1 C4_1 109.9(8)
O2_1 C3_1 H3A_1 109.7
C4_1 C3_1 H3A_1 109.7
O2_1 C3_1 H3AB_1 109.7
C4_1 C3_1 H3AB_1 109.7
H3A_1 C3_1 H3AB_1 108.2
O3_1 C4_1 C3_1 110.0(8)
O3_1 C4_1 H4A_1 109.7
C3_1 C4_1 H4A_1 109.7
O3_1 C4_1 H4AB_1 109.7
C3_1 C4_1 H4AB_1 109.7
H4A_1 C4_1 H4AB_1 108.2
O3_1 C5_1 C6_1 109.3(9)
O3_1 C5_1 H5A_1 109.8
C6_1 C5_1 H5A_1 109.8
O3_1 C5_1 H5AB_1 109.8
C6_1 C5_1 H5AB_1 109.8
H5A_1 C5_1 H5AB_1 108.3
O4_1 C6_1 C5_1 109.1(8)
O4_1 C6_1 H6A_1 109.9
C5_1 C6_1 H6A_1 109.9
O4_1 C6_1 H6AB_1 109.9
C5_1 C6_1 H6AB_1 109.9
H6A_1 C6_1 H6AB_1 108.3
O4_1 C7_1 C8_1 109.6(8)
O4_1 C7_1 H7A_1 109.7
C8_1 C7_1 H7A_1 109.7
O4_1 C7_1 H7AB_1 109.7
C8_1 C7_1 H7AB_1 109.7
H7A_1 C7_1 H7AB_1 108.2
O5_1 C8_1 C7_1 109.8(6)
O5_1 C8_1 H8A_1 109.7
C7_1 C8_1 H8A_1 109.7
O5_1 C8_1 H8AB_1 109.7
C7_1 C8_1 H8AB_1 109.7
H8A_1 C8_1 H8AB_1 108.2
O5_1 C9_1 C10_1 110.0(6)
O5_1 C9_1 H9A_1 109.7
C10_1 C9_1 H9A_1 109.7
O5_1 C9_1 H9AB_1 109.7
C10_1 C9_1 H9AB_1 109.7
H9A_1 C9_1 H9AB_1 108.2
O6_1 C10_1 C9_1 108.4(6)
O6_1 C10_1 H10A_1 110.0
C9_1 C10_1 H10A_1 110.0
O6_1 C10_1 H10B_1 110.0
C9_1 C10_1 H10B_1 110.0
H10A_1 C10_1 H10B_1 108.4
O6_1 C11_1 C12_1 107.9(7)
O6_1 C11_1 H11A_1 110.1
C12_1 C11_1 H11A_1 110.1
O6_1 C11_1 H11B_1 110.1
C12_1 C11_1 H11B_1 110.1
H11A_1 C11_1 H11B_1 108.4
O1_1 C12_1 C11_1 110.5(7)
O1_1 C12_1 H12A_1 109.5
C11_1 C12_1 H12A_1 109.5
O1_1 C12_1 H12B_1 109.5
C11_1 C12_1 H12B_1 109.5
H12A_1 C12_1 H12B_1 108.1
C12_2 O1_2 C1_2 111.1(9)
C12_2 O1_2 K2 117.8(7)
C1_2 O1_2 K2 117.4(8)
C3_2 O2_2 C2_2 111.4(11)
C3_2 O2_2 K2 112.2(9)
C2_2 O2_2 K2 110.9(10)
C5_2 O3_2 C4_2 111.9(10)
C5_2 O3_2 K2 117.3(8)
C4_2 O3_2 K2 117.9(9)
C7_2 O4_2 C6_2 111.5(10)
C7_2 O4_2 K2 113.7(8)
C6_2 O4_2 K2 111.8(8)
C9_2 O5_2 C8_2 111.4(11)
C9_2 O5_2 K2 112.0(9)
C8_2 O5_2 K2 116.0(8)
C11_2 O6_2 C10_2 111.8(10)
C11_2 O6_2 K2 114.1(8)
C10_2 O6_2 K2 111.2(9)
O1_2 C1_2 C2_2 106.7(13)
O1_2 C1_2 H1A_2 110.4
C2_2 C1_2 H1A_2 110.4
O1_2 C1_2 H1AB_2 110.4
C2_2 C1_2 H1AB_2 110.4
H1A_2 C1_2 H1AB_2 108.6
O2_2 C2_2 C1_2 110.5(14)
O2_2 C2_2 H2A_2 109.5
C1_2 C2_2 H2A_2 109.5
O2_2 C2_2 H2AB_2 109.5
C1_2 C2_2 H2AB_2 109.5
H2A_2 C2_2 H2AB_2 108.1
O2_2 C3_2 C4_2 108.9(14)
O2_2 C3_2 H3A_2 109.9
C4_2 C3_2 H3A_2 109.9
O2_2 C3_2 H3AB_2 109.9
C4_2 C3_2 H3AB_2 109.9
H3A_2 C3_2 H3AB_2 108.3
O3_2 C4_2 C3_2 109.9(14)
O3_2 C4_2 H4A_2 109.7
C3_2 C4_2 H4A_2 109.7
O3_2 C4_2 H4AB_2 109.7
C3_2 C4_2 H4AB_2 109.7
H4A_2 C4_2 H4AB_2 108.2
O3_2 C5_2 C6_2 108.9(11)
O3_2 C5_2 H5A_2 109.9
C6_2 C5_2 H5A_2 109.9
O3_2 C5_2 H5AB_2 109.9
C6_2 C5_2 H5AB_2 109.9
H5A_2 C5_2 H5AB_2 108.3
O4_2 C6_2 C5_2 108.1(12)
O4_2 C6_2 H6A_2 110.1
C5_2 C6_2 H6A_2 110.1
O4_2 C6_2 H6AB_2 110.1
C5_2 C6_2 H6AB_2 110.1
H6A_2 C6_2 H6AB_2 108.4
O4_2 C7_2 C8_2 108.4(13)
O4_2 C7_2 H7A_2 110.0
C8_2 C7_2 H7A_2 110.0
O4_2 C7_2 H7AB_2 110.0
C8_2 C7_2 H7AB_2 110.0
H7A_2 C7_2 H7AB_2 108.4
O5_2 C8_2 C7_2 108.6(12)
O5_2 C8_2 H8A_2 110.0
C7_2 C8_2 H8A_2 110.0
O5_2 C8_2 H8AB_2 110.0
C7_2 C8_2 H8AB_2 110.0
H8A_2 C8_2 H8AB_2 108.4
O5_2 C9_2 C10_2 107.4(13)
O5_2 C9_2 H9A_2 110.2
C10_2 C9_2 H9A_2 110.2
O5_2 C9_2 H9AB_2 110.2
C10_2 C9_2 H9AB_2 110.2
H9A_2 C9_2 H9AB_2 108.5
O6_2 C10_2 C9_2 108.2(14)
O6_2 C10_2 H10A_2 110.1
C9_2 C10_2 H10A_2 110.1
O6_2 C10_2 H10B_2 110.1
C9_2 C10_2 H10B_2 110.1
H10A_2 C10_2 H10B_2 108.4
O6_2 C11_2 C12_2 108.6(11)
O6_2 C11_2 H11A_2 110.0
C12_2 C11_2 H11A_2 110.0
O6_2 C11_2 H11B_2 110.0
C12_2 C11_2 H11B_2 110.0
H11A_2 C11_2 H11B_2 108.4
O1_2 C12_2 C11_2 109.2(11)
O1_2 C12_2 H12A_2 109.8
C11_2 C12_2 H12A_2 109.8
O1_2 C12_2 H12B_2 109.8
C11_2 C12_2 H12B_2 109.8
H12A_2 C12_2 H12B_2 108.3
C4_3 O1_3 C1_3 105.2(6)
C4_3 O1_3 K2 113.0(5)
C1_3 O1_3 K2 135.0(5)
C2_3 C1_3 O1_3 103.4(5)
C2_3 C1_3 H1A_3 111.1
O1_3 C1_3 H1A_3 111.1
C2_3 C1_3 H1B_3 111.1
O1_3 C1_3 H1B_3 111.1
H1A_3 C1_3 H1B_3 109.1
C3_3 C2_3 C1_3 105.8(7)
C3_3 C2_3 H2A_3 110.6
C1_3 C2_3 H2A_3 110.6
C3_3 C2_3 H2B_3 110.6
C1_3 C2_3 H2B_3 110.6
H2A_3 C2_3 H2B_3 108.7
C4_3 C3_3 C2_3 108.8(7)
C4_3 C3_3 H3A_3 109.9
C2_3 C3_3 H3A_3 109.9
C4_3 C3_3 H3B_3 109.9
C2_3 C3_3 H3B_3 109.9
H3A_3 C3_3 H3B_3 108.3
C3_3 C4_3 O1_3 104.7(7)
C3_3 C4_3 H4A_3 110.8
O1_3 C4_3 H4A_3 110.8
C3_3 C4_3 H4B_3 110.8
O1_3 C4_3 H4B_3 110.8
H4A_3 C4_3 H4B_3 108.9
C1_4 O1_4 C4_4 107.8(6)
C1_4 O1_4 K2 124.4(6)
C4_4 O1_4 K2 120.2(5)
O1_4 C1_4 C2_4 103.8(7)
O1_4 C1_4 H1A_4 111.0
C2_4 C1_4 H1A_4 111.0
O1_4 C1_4 H1B_4 111.0
C2_4 C1_4 H1B_4 111.0
H1A_4 C1_4 H1B_4 109.0
C3_4 C2_4 C1_4 108.5(8)
C3_4 C2_4 H2A_4 110.0
C1_4 C2_4 H2A_4 110.0
C3_4 C2_4 H2B_4 110.0
C1_4 C2_4 H2B_4 110.0
H2A_4 C2_4 H2B_4 108.4
C4_4 C3_4 C2_4 109.0(8)
C4_4 C3_4 H3A_4 109.9
C2_4 C3_4 H3A_4 109.9
C4_4 C3_4 H3B_4 109.9
C2_4 C3_4 H3B_4 109.9
H3A_4 C3_4 H3B_4 108.3
C3_4 C4_4 O1_4 105.6(7)
C3_4 C4_4 H4A_4 110.6
O1_4 C4_4 H4A_4 110.6
C3_4 C4_4 H4B_4 110.6
O1_4 C4_4 H4B_4 110.6
H4A_4 C4_4 H4B_4 108.7
C1_6 O1_6 C4_6 103.9(8)
C2_6 C1_6 O1_6 102.9(9)
C2_6 C1_6 H1A_6 111.2
O1_6 C1_6 H1A_6 111.2
C2_6 C1_6 H1B_6 111.2
O1_6 C1_6 H1B_6 111.2
H1A_6 C1_6 H1B_6 109.1
C1_6 C2_6 C3_6 111.8(8)
C1_6 C2_6 H2A_6 109.3
C3_6 C2_6 H2A_6 109.3
C1_6 C2_6 H2B_6 109.3
C3_6 C2_6 H2B_6 109.3
H2A_6 C2_6 H2B_6 107.9
C2_6 C3_6 C4_6 110.5(8)
C2_6 C3_6 H3A_6 109.5
C4_6 C3_6 H3A_6 109.5
C2_6 C3_6 H3B_6 109.5
C4_6 C3_6 H3B_6 109.5
H3A_6 C3_6 H3B_6 108.1
C3_6 C4_6 O1_6 99.5(8)
C3_6 C4_6 H4A_6 111.0
O1_6 C4_6 H4A_6 113.8
C3_6 C4_6 H4B_6 113.0
O1_6 C4_6 H4B_6 109.9
H4A_6 C4_6 H4B_6 109.6
C3_6 C4_6 H4AB_6 111.0
O1_6 C4_6 H4AB_6 113.8
H4A_6 C4_6 H4AB_6 0.0
H4B_6 C4_6 H4AB_6 109.6

loop_
_geom_bond_atom_site_label_1
_geom_bond_atom_site_label_2
_geom_bond_distance
K1 O1 2.623(2)
K1 O4 2.630(2)
K1 O6 2.722(3)
K1 O9 2.730(3)
K1 O10 2.942(3)
K1 O7 2.945(2)
K1 O8 3.074(3)
K1 O5 3.085(3)
K1 C28 3.334(3)
K1 C35 3.441(4)
K1 C32 3.464(4)
K1 C40 3.464(4)
K2 O1_4 2.706(5)
K2 O6_1 2.735(4)
K2 O1_2 2.749(8)
K2 O2_1 2.745(5)
K2 O5_1 2.765(4)
K2 O6_2 2.770(8)
K2 O3_2 2.765(8)
K2 O1_3 2.775(6)
K2 O5_2 2.798(8)
K2 O1_1 2.798(4)
K2 O4_1 2.830(4)
K2 O2_2 2.832(9)
O1 C28 1.249(4)
O4 C27 1.254(4)
O3 C27 1.252(4)
O2 C28 1.253(4)
O10 C29 1.427(4)
O10 C40 1.423(5)
O6 C36 1.409(4)
O6 C37 1.415(5)
O7 C34 1.426(5)
O7 C35 1.431(5)
N1 N2 1.404(3)
N1 C28 1.426(4)
N1 C1 1.446(4)
O9 C30 1.424(4)
O9 C31 1.420(5)
N2 C27 1.430(4)
N2 C8 1.445(4)
O5 C38 1.429(5)
O5 C39 1.432(5)
O8 C32 1.410(5)
O8 C33 1.461(5)
C13 C12 1.395(5)
C13 C8 1.422(4)
C13 C14 1.506(5)
C8 C9 1.403(5)
C6 C5 1.399(4)
C6 C1 1.410(4)
C6 C24 1.517(5)
C9 C10 1.393(5)
C9 C20 1.522(5)
C4 C5 1.383(5)
C4 C3 1.390(5)
C4 C7 1.448(4)
C2 C3 1.397(4)
C2 C1 1.404(5)
C2 C17 1.517(5)
C5 H5 0.9500
C3 H3 0.9500
C20 C21 1.519(5)
C20 C22 1.535(5)
C20 H20 1.0000
C24 C26 1.538(5)
C24 C25 1.527(5)
C24 H24 1.0000
C12 C11 1.382(5)
C12 H12 0.9500
C14 C15 1.535(5)
C14 C16 1.540(5)
C14 H14 1.0000
C17 C19 1.525(6)
C17 C18 1.538(5)
C17 H17 1.0000
C11 C10 1.401(5)
C11 C23 1.446(6)
N3 C7 1.138(4)
C10 H10 0.9500
C29 C30 1.488(6)
C29 H29A 0.9900
C29 H29B 0.9900
C37 C38 1.504(6)
C37 H37A 0.9900
C37 H37B 0.9900
C32 C31 1.511(6)
C32 H32A 0.9900
C32 H32B 0.9900
C38 H38A 0.9900
C38 H38B 0.9900
C15 H15A 0.9800
C15 H15B 0.9800
C15 H15C 0.9800
C16 H16A 0.9800
C16 H16B 0.9800
C16 H16C 0.9800
C26 H26A 0.9800
C26 H26B 0.9800
C26 H26C 0.9800
C25 H25A 0.9800
C25 H25B 0.9800
C25 H25C 0.9800
C35 C36 1.476(6)
C35 H35A 0.9900
C35 H35B 0.9900
C40 C39 1.498(5)
C40 H40A 0.9900
C40 H40B 0.9900
C21 H21A 0.9800
C21 H21B 0.9800
C21 H21C 0.9800
C31 H31A 0.9900
C31 H31B 0.9900
C34 C33 1.454(6)
C34 H34A 0.9900
C34 H34B 0.9900
C39 H39A 0.9900
C39 H39B 0.9900
C36 H36A 0.9900
C36 H36B 0.9900
C18 H18A 0.9800
C18 H18B 0.9800
C18 H18C 0.9800
C30 H30A 0.9900
C30 H30B 0.9900
C33 H33A 0.9900
C33 H33B 0.9900
C22 H22A 0.9800
C22 H22B 0.9800
C22 H22C 0.9800
C19 H19A 0.9800
C19 H19B 0.9800
C19 H19C 0.9800
N4 C23 1.145(5)
O1_1 C12_1 1.419(7)
O1_1 C1_1 1.422(8)
O2_1 C3_1 1.409(8)
O2_1 C2_1 1.419(7)
O3_1 C5_1 1.420(9)
O3_1 C4_1 1.423(9)
O4_1 C6_1 1.415(7)
O4_1 C7_1 1.423(8)
O5_1 C8_1 1.417(6)
O5_1 C9_1 1.412(6)
O6_1 C10_1 1.418(7)
O6_1 C11_1 1.415(7)
C1_1 C2_1 1.487(10)
C1_1 H1A_1 0.9900
C1_1 H1AB_1 0.9900
C2_1 H2A_1 0.9900
C2_1 H2AB_1 0.9900
C3_1 C4_1 1.485(10)
C3_1 H3A_1 0.9900
C3_1 H3AB_1 0.9900
C4_1 H4A_1 0.9900
C4_1 H4AB_1 0.9900
C5_1 C6_1 1.490(11)
C5_1 H5A_1 0.9900
C5_1 H5AB_1 0.9900
C6_1 H6A_1 0.9900
C6_1 H6AB_1 0.9900
C7_1 C8_1 1.479(10)
C7_1 H7A_1 0.9900
C7_1 H7AB_1 0.9900
C8_1 H8A_1 0.9900
C8_1 H8AB_1 0.9900
C9_1 C10_1 1.495(8)
C9_1 H9A_1 0.9900
C9_1 H9AB_1 0.9900
C10_1 H10A_1 0.9900
C10_1 H10B_1 0.9900
C11_1 C12_1 1.489(10)
C11_1 H11A_1 0.9900
C11_1 H11B_1 0.9900
C12_1 H12A_1 0.9900
C12_1 H12B_1 0.9900
O1_2 C12_2 1.408(11)
O1_2 C1_2 1.425(11)
O2_2 C3_2 1.427(12)
O2_2 C2_2 1.424(13)
O3_2 C5_2 1.414(11)
O3_2 C4_2 1.421(12)
O4_2 C7_2 1.429(12)
O4_2 C6_2 1.429(11)
O5_2 C9_2 1.418(12)
O5_2 C8_2 1.421(12)
O6_2 C11_2 1.415(11)
O6_2 C10_2 1.424(12)
C1_2 C2_2 1.500(15)
C1_2 H1A_2 0.9900
C1_2 H1AB_2 0.9900
C2_2 H2A_2 0.9900
C2_2 H2AB_2 0.9900
C3_2 C4_2 1.489(14)
C3_2 H3A_2 0.9900
C3_2 H3AB_2 0.9900
C4_2 H4A_2 0.9900
C4_2 H4AB_2 0.9900
C5_2 C6_2 1.489(13)
C5_2 H5A_2 0.9900
C5_2 H5AB_2 0.9900
C6_2 H6A_2 0.9900
C6_2 H6AB_2 0.9900
C7_2 C8_2 1.494(14)
C7_2 H7A_2 0.9900
C7_2 H7AB_2 0.9900
C8_2 H8A_2 0.9900
C8_2 H8AB_2 0.9900
C9_2 C10_2 1.507(14)
C9_2 H9A_2 0.9900
C9_2 H9AB_2 0.9900
C10_2 H10A_2 0.9900
C10_2 H10B_2 0.9900
C11_2 C12_2 1.483(13)
C11_2 H11A_2 0.9900
C11_2 H11B_2 0.9900
C12_2 H12A_2 0.9900
C12_2 H12B_2 0.9900
O1_3 C4_3 1.393(7)
O1_3 C1_3 1.445(8)
C1_3 C2_3 1.445(9)
C1_3 H1A_3 0.9900
C1_3 H1B_3 0.9900
C2_3 C3_3 1.409(7)
C2_3 H2A_3 0.9900
C2_3 H2B_3 0.9900
C3_3 C4_3 1.397(9)
C3_3 H3A_3 0.9900
C3_3 H3B_3 0.9900
C4_3 H4A_3 0.9900
C4_3 H4B_3 0.9900
O1_4 C1_4 1.436(8)
O1_4 C4_4 1.453(8)
C1_4 C2_4 1.453(10)
C1_4 H1A_4 0.9900
C1_4 H1B_4 0.9900
C2_4 C3_4 1.417(8)
C2_4 H2A_4 0.9900
C2_4 H2B_4 0.9900
C3_4 C4_4 1.398(8)
C3_4 H3A_4 0.9900
C3_4 H3B_4 0.9900
C4_4 H4A_4 0.9900
C4_4 H4B_4 0.9900
O1_6 C1_6 1.486(11)
O1_6 C4_6 1.541(10)
C1_6 C2_6 1.361(9)
C1_6 H1A_6 0.9900
C1_6 H1B_6 0.9900
C2_6 C3_6 1.384(8)
C2_6 H2A_6 0.9900
C2_6 H2B_6 0.9900
C3_6 C4_6 1.382(9)
C3_6 H3A_6 0.9900
C3_6 H3B_6 0.9900
C4_6 H4A_6 0.9700
C4_6 H4B_6 0.9700
C4_6 H4AB_6 0.9700
